data_7215041
loop_
_publ_author_name
'Fang, Zhenlan'
'Yang, Wenbin'
'He, Jiangang'
'Ding, Kaining'
'Wu, Xiaoyuan'
'Zhang, Qisheng'
'Yu, Rongmin'
'Lu, Canzhong'

_publ_section_title
;
 Solvothermal synthesis of two new coordination polymers: in situ
 heterocycle conversion and N-alkylation, network topologies and
 luminescence properties
;
_journal_issue 14
_journal_name_full CrystEngComm
_journal_page_first 4794
_journal_paper_doi 10.1039/c2ce06747a
_journal_volume 14
_journal_year 2012
_chemical_formula_sum 'C16 H18 Cu4 I5 N5'
_chemical_formula_weight 1169.01
_chemical_name_systematic
;
?
;
_space_group_IT_number 2
_symmetry_cell_setting triclinic
_symmetry_space_group_name_Hall '-P 1'
_symmetry_space_group_name_H-M 'P -1'
_atom_sites_solution_hydrogens geom
_atom_sites_solution_primary direct
_atom_sites_solution_secondary difmap
_audit_creation_method SHELXL-97
_cell_angle_alpha 96.342(10)
_cell_angle_beta 105.741(6)
_cell_angle_gamma 104.400(4)
_cell_formula_units_Z 2
_cell_length_a 10.366(9)
_cell_length_b 11.154(9)
_cell_length_c 12.483(10)
_cell_measurement_reflns_used 2846
_cell_measurement_temperature 293(2)
_cell_measurement_theta_max 27.4449
_cell_measurement_theta_min 2.2907
_cell_volume 1320.8(19)
_computing_structure_refinement 'SHELXL-97 (Sheldrick, 1997)'
_computing_structure_solution 'SHELXS-97 (Sheldrick, 1990)'
_diffrn_ambient_temperature 293(2)
_diffrn_measured_fraction_theta_full 0.955
_diffrn_measured_fraction_theta_max 0.955
_diffrn_radiation_monochromator graphite
_diffrn_radiation_source 'fine-focus sealed tube'
_diffrn_radiation_type MoK\a
_diffrn_radiation_wavelength 0.71073
_diffrn_reflns_av_R_equivalents 0.0387
_diffrn_reflns_av_sigmaI/netI 0.0502
_diffrn_reflns_limit_h_max 12
_diffrn_reflns_limit_h_min -12
_diffrn_reflns_limit_k_max 13
_diffrn_reflns_limit_k_min -13
_diffrn_reflns_limit_l_max 14
_diffrn_reflns_limit_l_min -14
_diffrn_reflns_number 7985
_diffrn_reflns_theta_full 25.00
_diffrn_reflns_theta_max 25.00
_diffrn_reflns_theta_min 2.32
_exptl_absorpt_coefficient_mu 9.034
_exptl_absorpt_correction_T_max 0.338
_exptl_absorpt_correction_T_min 0.239
_exptl_absorpt_correction_type multi-scan
_exptl_crystal_colour red
_exptl_crystal_density_diffrn 2.939
_exptl_crystal_density_method 'not measured'
_exptl_crystal_description block
_exptl_crystal_F_000 1060
_exptl_crystal_size_max 0.21
_exptl_crystal_size_mid 0.14
_exptl_crystal_size_min 0.12
_refine_diff_density_max 2.309
_refine_diff_density_min -1.564
_refine_diff_density_rms 0.228
_refine_ls_extinction_method none
_refine_ls_goodness_of_fit_ref 0.990
_refine_ls_hydrogen_treatment constr
_refine_ls_matrix_type full
_refine_ls_number_parameters 265
_refine_ls_number_reflns 4442
_refine_ls_number_restraints 0
_refine_ls_restrained_S_all 0.990
_refine_ls_R_factor_all 0.0698
_refine_ls_R_factor_gt 0.0519
_refine_ls_shift/su_max 0.000
_refine_ls_shift/su_mean 0.000
_refine_ls_structure_factor_coef Fsqd
_refine_ls_weighting_details 'calc w=1/[\s^2^(Fo^2^)+(0.0882P)^2^+0.0000P] where P=(Fo^2^+2Fc^2^)/3'
_refine_ls_weighting_scheme calc
_refine_ls_wR_factor_gt 0.1311
_refine_ls_wR_factor_ref 0.1462
_reflns_number_gt 3189
_reflns_number_total 4442
_reflns_threshold_expression >2sigma(I)
_cod_data_source_file c2ce06747a.txt
_cod_data_source_block 1
_cod_depositor_comments
;
The following automatic conversions were performed:

'_exptl_absorpt_correction_type' value 'Multi-scan' changed to
'multi-scan' according to
/usr/data/users/saulius/automatic-downloads/retrospective/RSC/lib/dictionaries/cif_core.dic
dictionary named 'cif_core.dic' version 2.4.2 from 2011-04-26.

Automatic conversion script
Id: cif_fix_values 2281 2013-09-26 08:29:07Z andrius 
;
_cod_original_cell_volume 1320.9(19)
_cod_original_sg_symbol_H-M P-1
_cod_database_code 7215041

loop_
_symmetry_equiv_pos_as_xyz
'x, y, z'
'-x, -y, -z'

loop_
_atom_site_label
_atom_site_type_symbol
_atom_site_fract_x
_atom_site_fract_y
_atom_site_fract_z
_atom_site_U_iso_or_equiv
_atom_site_adp_type
_atom_site_occupancy
_atom_site_symmetry_multiplicity
_atom_site_calc_flag
_atom_site_refinement_flags
Cu1 Cu -0.08290(19) 0.71419(16) -0.16716(19) 0.0766(6) Uani 1 1 d .
Cu2 Cu 0.0694(2) 0.49373(16) 0.10717(16) 0.0719(5) Uani 1 1 d .
Cu3 Cu -0.10165(15) 0.19237(14) 0.26614(15) 0.0588(4) Uani 1 1 d .
Cu4 Cu -0.10449(15) -0.00639(14) 0.41593(13) 0.0566(4) Uani 1 1 d .
I1 I 0.06878(8) 0.71381(7) 0.06371(6) 0.0436(2) Uani 1 1 d .
I2 I 0.32254(8) 0.45450(8) 0.19846(7) 0.0573(3) Uani 1 1 d .
I3 I -0.04042(7) 0.43278(6) 0.28403(6) 0.0422(2) Uani 1 1 d .
I4 I 0.05738(8) 0.06470(7) 0.21418(7) 0.0463(2) Uani 1 1 d .
I5 I 0.03001(8) 0.20651(7) 0.55606(7) 0.0494(2) Uani 1 1 d .
N1 N -0.5167(9) -0.0049(8) 0.2473(7) 0.038(2) Uani 1 1 d .
N2 N -0.3002(8) 0.0760(8) 0.2609(7) 0.0392(15) Uani 1 1 d .
N3 N -0.2958(8) 0.0083(8) 0.3286(7) 0.0392(15) Uani 1 1 d .
N4 N -0.5875(10) -0.2821(9) 0.5315(8) 0.045(2) Uani 1 1 d .
N5 N -0.5956(11) 0.2342(8) -0.0745(7) 0.048(2) Uani 1 1 d .
C1 C -0.6687(15) -0.5007(12) 0.5540(11) 0.074(4) Uani 1 1 d .
H1A H -0.7056 -0.5543 0.6023 0.111 Uiso 1 1 calc R
H1B H -0.5792 -0.5128 0.5510 0.111 Uiso 1 1 calc R
H1C H -0.7356 -0.5236 0.4773 0.111 Uiso 1 1 calc R
C2 C -0.6475(16) -0.3691(12) 0.6003(11) 0.066(4) Uani 1 1 d .
H2A H -0.5833 -0.3475 0.6791 0.079 Uiso 1 1 calc R
H2B H -0.7383 -0.3571 0.6026 0.079 Uiso 1 1 calc R
C3 C -0.6731(13) -0.2598(11) 0.4391(10) 0.055(3) Uani 1 1 d .
H3A H -0.7710 -0.2987 0.4194 0.066 Uiso 1 1 calc R
C4 C -0.6234(12) -0.1822(11) 0.3719(10) 0.051(3) Uani 1 1 d .
H4A H -0.6860 -0.1672 0.3071 0.061 Uiso 1 1 calc R
C5 C -0.4782(11) -0.1255(10) 0.4008(9) 0.040(2) Uani 1 1 d .
C6 C -0.3890(12) -0.1524(11) 0.4956(9) 0.047(3) Uani 1 1 d .
H6A H -0.2902 -0.1192 0.5144 0.056 Uiso 1 1 calc R
C7 C -0.4470(13) -0.2279(10) 0.5609(10) 0.051(3) Uani 1 1 d .
H7A H -0.3875 -0.2423 0.6278 0.061 Uiso 1 1 calc R
C8 C -0.4266(10) -0.0409(9) 0.3266(8) 0.034(2) Uani 1 1 d .
C9 C -0.4284(10) 0.0726(9) 0.2046(8) 0.032(2) Uani 1 1 d .
C10 C -0.4859(10) 0.1312(9) 0.1071(9) 0.037(2) Uani 1 1 d .
C11 C -0.6291(13) 0.1123(10) 0.0681(10) 0.048(3) Uani 1 1 d .
H11A H -0.6897 0.0626 0.1019 0.057 Uiso 1 1 calc R
C12 C -0.6827(14) 0.1682(11) -0.0225(11) 0.057(3) Uani 1 1 d .
H12A H -0.7801 0.1602 -0.0479 0.069 Uiso 1 1 calc R
C13 C -0.4574(11) 0.2513(10) -0.0355(10) 0.047(3) Uani 1 1 d .
H13A H -0.3980 0.2993 -0.0712 0.057 Uiso 1 1 calc R
C14 C -0.4003(11) 0.2025(11) 0.0527(10) 0.048(3) Uani 1 1 d .
H14A H -0.3019 0.2160 0.0784 0.057 Uiso 1 1 calc R
C15 C -0.6564(17) 0.2941(12) -0.1697(11) 0.073(4) Uani 1 1 d .
H15A H -0.5936 0.3069 -0.2173 0.087 Uiso 1 1 calc R
H15B H -0.7478 0.2355 -0.2175 0.087 Uiso 1 1 calc R
C16 C -0.6770(14) 0.4157(13) -0.1326(10) 0.063(4) Uani 1 1 d .
H16A H -0.7161 0.4496 -0.1992 0.095 Uiso 1 1 calc R
H16B H -0.5868 0.4749 -0.0863 0.095 Uiso 1 1 calc R
H16C H -0.7418 0.4036 -0.0877 0.095 Uiso 1 1 calc R

loop_
_atom_site_aniso_label
_atom_site_aniso_U_11
_atom_site_aniso_U_22
_atom_site_aniso_U_33
_atom_site_aniso_U_23
_atom_site_aniso_U_13
_atom_site_aniso_U_12
Cu1 0.0605(11) 0.0548(10) 0.1354(17) 0.0474(11) 0.0484(11) 0.0213(8)
Cu2 0.0753(12) 0.0551(10) 0.0839(12) 0.0306(9) 0.0093(10) 0.0262(9)
Cu3 0.0356(8) 0.0490(8) 0.1010(13) 0.0255(8) 0.0322(8) 0.0114(7)
Cu4 0.0342(8) 0.0508(8) 0.0706(10) 0.0113(7) -0.0117(7) 0.0182(7)
I1 0.0493(4) 0.0392(4) 0.0405(4) 0.0118(3) 0.0084(3) 0.0139(3)
I2 0.0368(4) 0.0709(6) 0.0660(5) 0.0278(4) 0.0148(4) 0.0137(4)
I3 0.0450(4) 0.0403(4) 0.0519(4) 0.0178(3) 0.0233(3) 0.0178(3)
I4 0.0445(4) 0.0396(4) 0.0625(5) 0.0159(4) 0.0209(4) 0.0183(3)
I5 0.0433(4) 0.0373(4) 0.0590(5) 0.0074(3) 0.0001(3) 0.0145(3)
N1 0.030(5) 0.053(5) 0.035(5) 0.012(4) 0.010(4) 0.015(4)
N2 0.018(3) 0.035(4) 0.053(4) -0.005(3) -0.005(3) 0.011(3)
N3 0.018(3) 0.035(4) 0.053(4) -0.005(3) -0.005(3) 0.011(3)
N4 0.051(6) 0.050(5) 0.047(5) 0.017(4) 0.028(5) 0.020(5)
N5 0.062(7) 0.039(5) 0.039(5) 0.014(4) 0.005(4) 0.015(5)
C1 0.081(11) 0.061(8) 0.069(9) 0.026(7) 0.027(8) -0.007(7)
C2 0.097(11) 0.062(8) 0.067(9) 0.035(7) 0.058(8) 0.030(8)
C3 0.045(7) 0.061(8) 0.062(8) 0.019(6) 0.019(6) 0.013(6)
C4 0.041(7) 0.056(7) 0.049(7) 0.025(6) 0.004(5) 0.007(5)
C5 0.034(6) 0.039(6) 0.048(6) 0.015(5) 0.008(5) 0.019(5)
C6 0.032(6) 0.059(7) 0.055(7) 0.028(6) 0.014(5) 0.014(5)
C7 0.061(8) 0.047(7) 0.047(7) 0.020(5) 0.013(6) 0.019(6)
C8 0.024(5) 0.036(5) 0.039(5) 0.007(4) 0.008(4) 0.004(4)
C9 0.029(5) 0.030(5) 0.036(5) 0.012(4) 0.009(4) 0.006(4)
C10 0.026(5) 0.038(5) 0.047(6) 0.007(5) 0.006(4) 0.012(4)
C11 0.053(7) 0.041(6) 0.060(7) 0.033(6) 0.022(6) 0.018(5)
C12 0.049(7) 0.051(7) 0.073(9) 0.020(6) 0.014(6) 0.020(6)
C13 0.036(6) 0.047(6) 0.065(8) 0.022(6) 0.023(6) 0.008(5)
C14 0.030(6) 0.056(7) 0.064(7) 0.032(6) 0.017(5) 0.013(5)
C15 0.091(11) 0.056(8) 0.056(8) 0.025(7) -0.016(7) 0.033(8)
C16 0.064(9) 0.094(10) 0.053(7) 0.029(7) 0.018(6) 0.053(8)

loop_
_atom_type_symbol
_atom_type_description
_atom_type_scat_dispersion_real
_atom_type_scat_dispersion_imag
_atom_type_scat_source
C C 0.0033 0.0016 'International Tables Vol C Tables 4.2.6.8 and 6.1.1.4'
H H 0.0000 0.0000 'International Tables Vol C Tables 4.2.6.8 and 6.1.1.4'
N N 0.0061 0.0033 'International Tables Vol C Tables 4.2.6.8 and 6.1.1.4'
Cu Cu 0.3201 1.2651 'International Tables Vol C Tables 4.2.6.8 and 6.1.1.4'
I I -0.4742 1.8119 'International Tables Vol C Tables 4.2.6.8 and 6.1.1.4'

loop_
_geom_angle_atom_site_label_1
_geom_angle_atom_site_label_2
_geom_angle_atom_site_label_3
_geom_angle
_geom_angle_site_symmetry_1
_geom_angle_site_symmetry_3
Cu2 Cu1 I4 171.58(10) 2_565 2_565
Cu2 Cu1 Cu3 114.47(9) 2_565 2_565
I4 Cu1 Cu3 59.98(5) 2_565 2_565
Cu2 Cu1 I2 63.82(7) 2_565 2_565
I4 Cu1 I2 124.52(8) 2_565 2_565
Cu3 Cu1 I2 143.89(10) 2_565 2_565
Cu2 Cu1 I3 63.14(8) 2_565 2_565
I4 Cu1 I3 113.83(8) 2_565 2_565
Cu3 Cu1 I3 56.14(7) 2_565 2_565
I2 Cu1 I3 99.01(9) 2_565 2_565
Cu2 Cu1 I1 60.52(6) 2_565 .
I4 Cu1 I1 113.85(8) 2_565 .
Cu3 Cu1 I1 107.45(9) 2_565 .
I2 Cu1 I1 102.10(7) 2_565 .
I3 Cu1 I1 99.90(8) 2_565 .
Cu1 Cu2 I1 175.11(10) 2_565 .
Cu1 Cu2 Cu2 122.21(12) 2_565 2_565
I1 Cu2 Cu2 62.68(6) . 2_565
Cu1 Cu2 I2 59.48(6) 2_565 .
I1 Cu2 I2 117.68(8) . .
Cu2 Cu2 I2 131.87(12) 2_565 .
Cu1 Cu2 I1 65.98(9) 2_565 2_565
I1 Cu2 I1 118.90(8) . 2_565
Cu2 Cu2 I1 56.23(8) 2_565 2_565
I2 Cu2 I1 102.89(7) . 2_565
Cu1 Cu2 I3 63.38(6) 2_565 .
I1 Cu2 I3 114.16(7) . .
Cu2 Cu2 I3 128.62(13) 2_565 .
I2 Cu2 I3 96.59(7) . .
I1 Cu2 I3 103.42(8) 2_565 .
N2 Cu3 I3 123.9(2) . .
N2 Cu3 I4 112.9(2) . .
I3 Cu3 I4 122.30(7) . .
N2 Cu3 Cu1 151.6(3) . 2_565
I3 Cu3 Cu1 66.02(6) . 2_565
I4 Cu3 Cu1 59.00(7) . 2_565
N2 Cu3 Cu4 62.8(2) . .
I3 Cu3 Cu4 139.91(8) . .
I4 Cu3 Cu4 74.69(7) . .
Cu1 Cu3 Cu4 129.78(8) 2_565 .
N3 Cu4 Cu4 158.7(3) . 2_556
N3 Cu4 I5 128.6(2) . 2_556
Cu4 Cu4 I5 61.25(6) 2_556 2_556
N3 Cu4 I5 107.1(2) . .
Cu4 Cu4 I5 59.94(7) 2_556 .
I5 Cu4 I5 121.19(7) 2_556 .
N3 Cu4 Cu3 64.0(3) . .
Cu4 Cu4 Cu3 122.34(10) 2_556 .
I5 Cu4 Cu3 141.67(8) 2_556 .
I5 Cu4 Cu3 75.37(8) . .
Cu2 I1 Cu2 61.10(8) . 2_565
Cu2 I1 Cu1 114.59(6) . .
Cu2 I1 Cu1 53.49(6) 2_565 .
Cu1 I2 Cu2 56.69(8) 2_565 .
Cu3 I3 Cu2 107.16(6) . .
Cu3 I3 Cu1 57.85(6) . 2_565
Cu2 I3 Cu1 53.49(6) . 2_565
Cu1 I4 Cu3 61.01(6) 2_565 .
Cu4 I5 Cu4 58.81(7) 2_556 .
C8 N1 C9 101.4(8) . .
N3 N2 C9 113.1(9) . .
N3 N2 Cu3 114.4(6) . .
C9 N2 Cu3 132.0(7) . .
N2 N3 C8 106.3(8) . .
N2 N3 Cu4 118.1(7) . .
C8 N3 Cu4 135.6(8) . .
C3 N4 C7 120.0(10) . .
C3 N4 C2 119.6(11) . .
C7 N4 C2 120.4(10) . .
C13 N5 C12 120.1(9) . .
C13 N5 C15 120.9(11) . .
C12 N5 C15 118.8(11) . .
C2 C1 H1A 109.5 . .
C2 C1 H1B 109.5 . .
H1A C1 H1B 109.5 . .
C2 C1 H1C 109.5 . .
H1A C1 H1C 109.5 . .
H1B C1 H1C 109.5 . .
C1 C2 N4 111.9(10) . .
C1 C2 H2A 109.2 . .
N4 C2 H2A 109.2 . .
C1 C2 H2B 109.2 . .
N4 C2 H2B 109.2 . .
H2A C2 H2B 107.9 . .
N4 C3 C4 122.0(11) . .
N4 C3 H3A 119.0 . .
C4 C3 H3A 119.0 . .
C3 C4 C5 118.8(11) . .
C3 C4 H4A 120.6 . .
C5 C4 H4A 120.6 . .
C6 C5 C4 118.8(10) . .
C6 C5 C8 123.3(9) . .
C4 C5 C8 117.8(9) . .
C7 C6 C5 118.9(11) . .
C7 C6 H6A 120.5 . .
C5 C6 H6A 120.5 . .
N4 C7 C6 121.3(11) . .
N4 C7 H7A 119.4 . .
C6 C7 H7A 119.4 . .
N3 C8 N1 111.6(9) . .
N3 C8 C5 128.0(9) . .
N1 C8 C5 120.5(8) . .
N2 C9 N1 107.5(8) . .
N2 C9 C10 132.4(9) . .
N1 C9 C10 120.1(9) . .
C11 C10 C14 119.0(9) . .
C11 C10 C9 118.5(9) . .
C14 C10 C9 122.5(9) . .
C10 C11 C12 118.5(10) . .
C10 C11 H11A 120.8 . .
C12 C11 H11A 120.8 . .
N5 C12 C11 120.4(12) . .
N5 C12 H12A 119.8 . .
C11 C12 H12A 119.8 . .
N5 C13 C14 121.8(10) . .
N5 C13 H13A 119.1 . .
C14 C13 H13A 119.1 . .
C13 C14 C10 120.2(10) . .
C13 C14 H14A 119.9 . .
C10 C14 H14A 119.9 . .
C16 C15 N5 114.0(11) . .
C16 C15 H15A 108.8 . .
N5 C15 H15A 108.8 . .
C16 C15 H15B 108.8 . .
N5 C15 H15B 108.8 . .
H15A C15 H15B 107.7 . .
C15 C16 H16A 109.5 . .
C15 C16 H16B 109.5 . .
H16A C16 H16B 109.5 . .
C15 C16 H16C 109.5 . .
H16A C16 H16C 109.5 . .
H16B C16 H16C 109.5 . .

loop_
_geom_bond_atom_site_label_1
_geom_bond_atom_site_label_2
_geom_bond_distance
_geom_bond_site_symmetry_2
Cu1 Cu2 2.539(3) 2_565
Cu1 I4 2.565(3) 2_565
Cu1 Cu3 2.617(3) 2_565
Cu1 I2 2.617(2) 2_565
Cu1 I3 2.824(2) 2_565
Cu1 I1 2.885(3) .
Cu2 Cu1 2.539(3) 2_565
Cu2 I1 2.573(3) .
Cu2 Cu2 2.710(4) 2_565
Cu2 I2 2.727(3) .
Cu2 I1 2.750(3) 2_565
Cu2 I3 2.818(3) .
Cu3 N2 2.122(8) .
Cu3 I3 2.567(3) .
Cu3 I4 2.590(2) .
Cu3 Cu1 2.617(3) 2_565
Cu3 Cu4 3.054(3) .
Cu4 N3 2.044(8) .
Cu4 Cu4 2.536(3) 2_556
Cu4 I5 2.566(2) 2_556
Cu4 I5 2.599(2) .
I1 Cu2 2.750(3) 2_565
I2 Cu1 2.617(2) 2_565
I3 Cu1 2.824(2) 2_565
I4 Cu1 2.565(3) 2_565
I5 Cu4 2.566(2) 2_556
N1 C8 1.337(12) .
N1 C9 1.357(12) .
N2 N3 1.194(12) .
N2 C9 1.313(12) .
N3 C8 1.322(12) .
N4 C3 1.341(15) .
N4 C7 1.358(15) .
N4 C2 1.497(13) .
N5 C13 1.339(14) .
N5 C12 1.369(15) .
N5 C15 1.495(13) .
C1 C2 1.457(17) .
C1 H1A 0.9800 .
C1 H1B 0.9800 .
C1 H1C 0.9800 .
C2 H2A 0.9900 .
C2 H2B 0.9900 .
C3 C4 1.375(15) .
C3 H3A 0.9500 .
C4 C5 1.406(15) .
C4 H4A 0.9500 .
C5 C6 1.403(14) .
C5 C8 1.499(14) .
C6 C7 1.380(15) .
C6 H6A 0.9500 .
C7 H7A 0.9500 .
C9 C10 1.496(13) .
C10 C11 1.384(15) .
C10 C14 1.405(14) .
C11 C12 1.401(15) .
C11 H11A 0.9500 .
C12 H12A 0.9500 .
C13 C14 1.341(15) .
C13 H13A 0.9500 .
C14 H14A 0.9500 .
C15 C16 1.469(17) .
C15 H15A 0.9900 .
C15 H15B 0.9900 .
C16 H16A 0.9800 .
C16 H16B 0.9800 .
C16 H16C 0.9800 .
